data_1505896
loop_
_publ_author_name
'Wang, Hua'
'Zhao, Xiaoming'
'Li, Youhua'
'Lu, Long'

_publ_section_title
;
 Solvent-controlled asymmetric Strecker reaction: stereoselective
 synthesis of alpha-trifluoromethylated alpha-amino acids.
;
_journal_issue 7
_journal_name_full 'Organic letters'
_journal_page_first 1379
_journal_page_last 1381
_journal_paper_doi 10.1021/ol0601186
_journal_volume 8
_journal_year 2006
_chemical_formula_sum 'C13 H15 F3 N2 O S'
_chemical_formula_weight 304.33
_chemical_name_systematic
; 
 ? 
;
_space_group_IT_number 4
_symmetry_cell_setting monoclinic
_symmetry_space_group_name_Hall 'P 2yb'
_symmetry_space_group_name_H-M 'P 1 21 1'
_atom_sites_solution_hydrogens geom
_atom_sites_solution_primary direct
_atom_sites_solution_secondary difmap
_audit_creation_method SHELXL-97
_cell_angle_alpha 90.00
_cell_angle_beta 90.623(2)
_cell_angle_gamma 90.00
_cell_formula_units_Z 2
_cell_length_a 9.2287(12)
_cell_length_b 8.0025(10)
_cell_length_c 10.3705(14)
_cell_measurement_reflns_used 2531
_cell_measurement_temperature 293(2)
_cell_measurement_theta_max 53.766
_cell_measurement_theta_min 5.942
_cell_volume 765.84(17)
_computing_cell_refinement 'Bruker SMART'
_computing_data_collection 'Bruker SMART'
_computing_data_reduction 'Bruker SHELXTL'
_computing_molecular_graphics 'Bruker SHELXTL'
_computing_publication_material 'Bruker SHELXTL'
_computing_structure_refinement 'SHELXL-97 (Sheldrick, 1997)'
_computing_structure_solution 'SHELXS-97 (Sheldrick, 1990)'
_diffrn_ambient_temperature 293(2)
_diffrn_measured_fraction_theta_full 0.976
_diffrn_measured_fraction_theta_max 0.976
_diffrn_measurement_device_type 'CCD area detector'
_diffrn_measurement_method 'phi and omega scans'
_diffrn_radiation_monochromator graphite
_diffrn_radiation_source 'fine-focus sealed tube'
_diffrn_radiation_type MoK\a
_diffrn_radiation_wavelength 0.71073
_diffrn_reflns_av_R_equivalents 0.0353
_diffrn_reflns_av_sigmaI/netI 0.0373
_diffrn_reflns_limit_h_max 8
_diffrn_reflns_limit_h_min -11
_diffrn_reflns_limit_k_max 10
_diffrn_reflns_limit_k_min -9
_diffrn_reflns_limit_l_max 13
_diffrn_reflns_limit_l_min -13
_diffrn_reflns_number 4581
_diffrn_reflns_theta_full 27.49
_diffrn_reflns_theta_max 27.49
_diffrn_reflns_theta_min 1.96
_exptl_absorpt_coefficient_mu 0.239
_exptl_absorpt_correction_T_max 1.00000
_exptl_absorpt_correction_T_min 0.69487
_exptl_absorpt_correction_type empirical
_exptl_crystal_colour colorless
_exptl_crystal_density_diffrn 1.320
_exptl_crystal_density_method 'not measured'
_exptl_crystal_description prismatic
_exptl_crystal_F_000 316
_exptl_crystal_size_max 0.515
_exptl_crystal_size_mid 0.428
_exptl_crystal_size_min 0.345
_refine_diff_density_max 0.246
_refine_diff_density_min -0.168
_refine_diff_density_rms 0.037
_refine_ls_abs_structure_details 'Flack H D (1983), Acta Cryst. A39, 876-881'
_refine_ls_abs_structure_Flack -0.07(6)
_refine_ls_extinction_coef 0.045(4)
_refine_ls_extinction_expression Fc^*^=kFc[1+0.001xFc^2^\l^3^/sin(2\q)]^-1/4^
_refine_ls_extinction_method SHELXL
_refine_ls_goodness_of_fit_ref 0.958
_refine_ls_hydrogen_treatment mixed
_refine_ls_matrix_type full
_refine_ls_number_parameters 242
_refine_ls_number_reflns 3269
_refine_ls_number_restraints 1
_refine_ls_restrained_S_all 0.957
_refine_ls_R_factor_all 0.0370
_refine_ls_R_factor_gt 0.0333
_refine_ls_shift/su_max 0.003
_refine_ls_shift/su_mean 0.000
_refine_ls_structure_factor_coef Fsqd
_refine_ls_weighting_details 'calc w=1/[\s^2^(Fo^2^)+(0.0431P)^2^+0.0000P] where P=(Fo^2^+2Fc^2^)/3'
_refine_ls_weighting_scheme calc
_refine_ls_wR_factor_gt 0.0749
_refine_ls_wR_factor_ref 0.0766
_reflns_number_gt 2916
_reflns_number_total 3269
_reflns_threshold_expression >2sigma(I)
_cod_data_source_file ol0601186si20060115_113200.cif
_cod_data_source_block cd24256
_cod_depositor_comments
;
The following automatic conversions were performed:

'_symmetry_cell_setting' value 'Monoclinic' changed to 'monoclinic'
according to /home/saulius/struct/CIF-dictionaries/cif_core.dic
dictionary named 'cif_core.dic' version 2.4.1 from 2010-06-29.

Automatic conversion script
Id: cif_fix_values 1715 2011-07-08 13:25:40Z adriana 
;
_cod_original_sg_symbol_H-M P2(1)
_cod_database_code 1505896

loop_
_symmetry_equiv_pos_as_xyz
'x, y, z'
'-x, y+1/2, -z'

loop_
_atom_site_label
_atom_site_type_symbol
_atom_site_fract_x
_atom_site_fract_y
_atom_site_fract_z
_atom_site_U_iso_or_equiv
_atom_site_adp_type
_atom_site_occupancy
_atom_site_symmetry_multiplicity
_atom_site_calc_flag
S1 S 0.18771(5) 0.66301(6) 0.53487(4) 0.04436(13) Uani 1 1 d
O1 O 0.04315(15) 0.71817(19) 0.48905(14) 0.0636(4) Uani 1 1 d
N1 N 0.17261(17) 0.4828(2) 0.61911(15) 0.0423(4) Uani 1 1 d
N2 N -0.1130(2) 0.5798(3) 0.8157(2) 0.0684(5) Uani 1 1 d
F1 F 0.07885(16) 0.21792(16) 0.78021(14) 0.0809(5) Uani 1 1 d
F2 F 0.17038(17) 0.3344(2) 0.94661(13) 0.0814(4) Uani 1 1 d
F3 F 0.30595(15) 0.26316(17) 0.79152(15) 0.0800(4) Uani 1 1 d
C1 C 0.1788(2) 0.3257(3) 0.8194(2) 0.0555(5) Uani 1 1 d
C2 C 0.15468(18) 0.5005(2) 0.75818(17) 0.0410(4) Uani 1 1 d
C3 C 0.0025(2) 0.5477(3) 0.79191(18) 0.0491(5) Uani 1 1 d
C4 C 0.26254(19) 0.6250(2) 0.81759(17) 0.0411(4) Uani 1 1 d
C5 C 0.2188(2) 0.7553(3) 0.89359(19) 0.0563(5) Uani 1 1 d
C6 C 0.3192(3) 0.8649(4) 0.9458(2) 0.0682(6) Uani 1 1 d
C7 C 0.4644(3) 0.8422(4) 0.9232(2) 0.0628(6) Uani 1 1 d
C8 C 0.5089(2) 0.7125(3) 0.8488(2) 0.0571(6) Uani 1 1 d
C9 C 0.4098(2) 0.6041(3) 0.79464(19) 0.0481(5) Uani 1 1 d
C10 C 0.2807(2) 0.5755(3) 0.39292(17) 0.0461(4) Uani 1 1 d
C11 C 0.4257(3) 0.5066(4) 0.4382(3) 0.0670(6) Uani 1 1 d
C12 C 0.3030(3) 0.7284(4) 0.3073(3) 0.0683(6) Uani 1 1 d
C13 C 0.1867(3) 0.4478(3) 0.3275(2) 0.0600(6) Uani 1 1 d
H1 H 0.123(2) 0.772(3) 0.917(2) 0.051(5) Uiso 1 1 d
H2 H 0.286(3) 0.951(4) 0.994(3) 0.077(8) Uiso 1 1 d
H3 H 0.524(3) 0.909(4) 0.961(2) 0.076(8) Uiso 1 1 d
H4 H 0.608(3) 0.696(3) 0.832(2) 0.063(6) Uiso 1 1 d
H5 H 0.439(2) 0.518(3) 0.744(2) 0.054(6) Uiso 1 1 d
H6 H 0.411(2) 0.410(3) 0.496(2) 0.067(7) Uiso 1 1 d
H7 H 0.477(3) 0.586(4) 0.491(3) 0.074(7) Uiso 1 1 d
H8 H 0.481(3) 0.486(3) 0.361(2) 0.064(6) Uiso 1 1 d
H9 H 0.353(3) 0.818(5) 0.355(3) 0.110(11) Uiso 1 1 d
H10 H 0.355(3) 0.700(4) 0.228(3) 0.091(9) Uiso 1 1 d
H11 H 0.214(3) 0.779(3) 0.279(3) 0.076(8) Uiso 1 1 d
H12 H 0.226(3) 0.429(3) 0.250(3) 0.068(7) Uiso 1 1 d
H13 H 0.086(3) 0.480(3) 0.317(2) 0.069(7) Uiso 1 1 d
H14 H 0.190(3) 0.352(4) 0.371(2) 0.071(8) Uiso 1 1 d
H15 H 0.109(2) 0.419(3) 0.5870(18) 0.039(5) Uiso 1 1 d

loop_
_atom_site_aniso_label
_atom_site_aniso_U_11
_atom_site_aniso_U_22
_atom_site_aniso_U_33
_atom_site_aniso_U_23
_atom_site_aniso_U_13
_atom_site_aniso_U_12
S1 0.0559(3) 0.0381(2) 0.0392(2) 0.0009(2) 0.00316(16) 0.0058(2)
O1 0.0661(9) 0.0695(10) 0.0554(8) 0.0079(7) 0.0074(7) 0.0296(8)
N1 0.0472(9) 0.0397(8) 0.0401(8) 0.0001(6) 0.0006(7) -0.0016(7)
N2 0.0469(10) 0.0782(12) 0.0804(13) -0.0009(11) 0.0137(9) -0.0020(10)
F1 0.0893(10) 0.0566(8) 0.0961(10) 0.0216(7) -0.0283(8) -0.0239(7)
F2 0.1049(11) 0.0853(10) 0.0539(7) 0.0280(7) -0.0084(7) -0.0143(9)
F3 0.0713(9) 0.0553(8) 0.1134(11) 0.0201(8) -0.0012(7) 0.0137(7)
C1 0.0551(12) 0.0534(12) 0.0579(12) 0.0129(10) -0.0055(9) -0.0052(10)
C2 0.0379(9) 0.0469(10) 0.0383(9) 0.0036(7) 0.0014(7) 0.0001(8)
C3 0.0427(11) 0.0579(12) 0.0466(11) 0.0002(9) 0.0041(8) -0.0056(9)
C4 0.0419(9) 0.0452(12) 0.0362(8) 0.0037(7) 0.0014(7) -0.0015(7)
C5 0.0481(12) 0.0695(14) 0.0516(12) -0.0108(11) 0.0087(9) -0.0012(10)
C6 0.0777(17) 0.0675(15) 0.0595(14) -0.0181(12) 0.0086(11) -0.0092(13)
C7 0.0630(15) 0.0717(15) 0.0536(13) -0.0022(11) -0.0088(10) -0.0195(13)
C8 0.0422(10) 0.0708(16) 0.0583(12) 0.0148(10) -0.0047(9) -0.0051(10)
C9 0.0434(10) 0.0522(11) 0.0486(11) 0.0018(9) 0.0026(8) 0.0031(8)
C10 0.0463(10) 0.0516(10) 0.0406(10) 0.0011(8) 0.0075(8) 0.0041(9)
C11 0.0522(13) 0.0861(18) 0.0627(15) -0.0009(14) 0.0075(11) 0.0135(13)
C12 0.0694(16) 0.0793(17) 0.0565(14) 0.0166(12) 0.0095(12) -0.0066(14)
C13 0.0662(15) 0.0630(15) 0.0508(13) -0.0111(11) 0.0097(11) 0.0002(12)

loop_
_atom_type_symbol
_atom_type_description
_atom_type_scat_dispersion_real
_atom_type_scat_dispersion_imag
_atom_type_scat_source
C C 0.0033 0.0016 'International Tables Vol C Tables 4.2.6.8 and 6.1.1.4'
H H 0.0000 0.0000 'International Tables Vol C Tables 4.2.6.8 and 6.1.1.4'
N N 0.0061 0.0033 'International Tables Vol C Tables 4.2.6.8 and 6.1.1.4'
O O 0.0106 0.0060 'International Tables Vol C Tables 4.2.6.8 and 6.1.1.4'
F F 0.0171 0.0103 'International Tables Vol C Tables 4.2.6.8 and 6.1.1.4'
S S 0.1246 0.1234 'International Tables Vol C Tables 4.2.6.8 and 6.1.1.4'

loop_
_geom_angle_atom_site_label_1
_geom_angle_atom_site_label_2
_geom_angle_atom_site_label_3
_geom_angle
O1 S1 N1 109.95(9)
O1 S1 C10 106.38(8)
N1 S1 C10 97.45(8)
C2 N1 S1 116.00(12)
C2 N1 H15 111.3(13)
S1 N1 H15 112.1(13)
F3 C1 F1 107.8(2)
F3 C1 F2 107.59(18)
F1 C1 F2 106.97(17)
F3 C1 C2 112.27(16)
F1 C1 C2 111.44(15)
F2 C1 C2 110.53(19)
N1 C2 C3 111.79(15)
N1 C2 C4 112.31(14)
C3 C2 C4 110.37(16)
N1 C2 C1 107.45(16)
C3 C2 C1 105.21(15)
C4 C2 C1 109.39(14)
N2 C3 C2 178.3(2)
C5 C4 C9 118.96(18)
C5 C4 C2 122.11(16)
C9 C4 C2 118.93(17)
C4 C5 C6 120.5(2)
C4 C5 H1 123.0(14)
C6 C5 H1 116.4(14)
C7 C6 C5 120.0(2)
C7 C6 H2 122.1(17)
C5 C6 H2 117.9(17)
C8 C7 C6 119.9(2)
C8 C7 H3 122.5(17)
C6 C7 H3 117.5(17)
C7 C8 C9 120.6(2)
C7 C8 H4 120.6(15)
C9 C8 H4 118.8(15)
C8 C9 C4 120.0(2)
C8 C9 H5 120.9(14)
C4 C9 H5 119.1(14)
C13 C10 C11 113.4(2)
C13 C10 C12 111.4(2)
C11 C10 C12 110.3(2)
C13 C10 S1 110.31(15)
C11 C10 S1 107.85(14)
C12 C10 S1 103.06(16)
C10 C11 H6 109.9(14)
C10 C11 H7 111.1(17)
H6 C11 H7 104(2)
C10 C11 H8 106.2(14)
H6 C11 H8 116(2)
H7 C11 H8 109(2)
C10 C12 H9 111.0(19)
C10 C12 H10 111.7(19)
H9 C12 H10 111(2)
C10 C12 H11 113.2(16)
H9 C12 H11 104(3)
H10 C12 H11 106(2)
C10 C13 H12 106.7(16)
C10 C13 H13 115.0(16)
H12 C13 H13 110(2)
C10 C13 H14 109.9(17)
H12 C13 H14 107(2)
H13 C13 H14 108(2)

loop_
_geom_bond_atom_site_label_1
_geom_bond_atom_site_label_2
_geom_bond_distance
S1 O1 1.4787(14)
S1 N1 1.6924(16)
S1 C10 1.8497(19)
N1 C2 1.460(2)
N1 H15 0.84(2)
N2 C3 1.126(2)
F1 C1 1.324(2)
F2 C1 1.324(3)
F3 C1 1.311(2)
C1 C2 1.551(3)
C2 C3 1.499(3)
C2 C4 1.533(2)
C4 C5 1.370(3)
C4 C9 1.392(3)
C5 C6 1.382(3)
C5 H1 0.93(2)
C6 C7 1.375(4)
C6 H2 0.91(3)
C7 C8 1.360(3)
C7 H3 0.86(3)
C8 C9 1.376(3)
C8 H4 0.94(2)
C9 H5 0.91(2)
C10 C13 1.498(3)
C10 C11 1.517(3)
C10 C12 1.528(3)
C11 H6 0.99(3)
C11 H7 0.96(3)
C11 H8 0.97(3)
C12 H9 0.98(4)
C12 H10 0.98(3)
C12 H11 0.96(3)
C13 H12 0.90(3)
C13 H13 0.97(3)
C13 H14 0.89(3)

loop_
_geom_torsion_atom_site_label_1
_geom_torsion_atom_site_label_2
_geom_torsion_atom_site_label_3
_geom_torsion_atom_site_label_4
_geom_torsion
O1 S1 N1 C2 -91.86(14)
C10 S1 N1 C2 157.65(13)
S1 N1 C2 C3 77.94(18)
S1 N1 C2 C4 -46.77(18)
S1 N1 C2 C1 -167.11(13)
F3 C1 C2 N1 57.1(2)
F1 C1 C2 N1 -64.0(2)
F2 C1 C2 N1 177.22(16)
F3 C1 C2 C3 176.35(18)
F1 C1 C2 C3 55.3(2)
F2 C1 C2 C3 -63.5(2)
F3 C1 C2 C4 -65.1(2)
F1 C1 C2 C4 173.86(16)
F2 C1 C2 C4 55.0(2)
N1 C2 C3 N2 56(8)
C4 C2 C3 N2 -178(100)
C1 C2 C3 N2 -60(8)
N1 C2 C4 C5 127.49(19)
C3 C2 C4 C5 2.0(2)
C1 C2 C4 C5 -113.3(2)
N1 C2 C4 C9 -53.2(2)
C3 C2 C4 C9 -178.65(16)
C1 C2 C4 C9 66.0(2)
C9 C4 C5 C6 0.5(3)
C2 C4 C5 C6 179.8(2)
C4 C5 C6 C7 -1.0(4)
C5 C6 C7 C8 0.4(4)
C6 C7 C8 C9 0.6(3)
C7 C8 C9 C4 -1.1(3)
C5 C4 C9 C8 0.5(3)
C2 C4 C9 C8 -178.82(17)
O1 S1 C10 C13 -51.85(18)
N1 S1 C10 C13 61.54(18)
O1 S1 C10 C11 -176.18(17)
N1 S1 C10 C11 -62.78(18)
O1 S1 C10 C12 67.16(17)
N1 S1 C10 C12 -179.44(16)

loop_
_cod_related_entry_id
_cod_related_entry_code
_cod_related_entry_database
1 21199872 ChemSpider
